data_7109229
loop_
_publ_author_name
'Rebecca M. Maksymowicz'
'Philippe M. C. Roth'
'Amber L. Thompson'
'Stephen P. Fletcher'

_publ_section_title
;
 Hydrometallation-asymmetric conjugate addition: application to complex
 molecule synthesis
;
_journal_name_full Chem.Commun.
_journal_page_first 4211
_journal_paper_doi 10.1039/c2cc37155c
_journal_volume 49
_journal_year 2013
_chemical_absolute_configuration ad
_chemical_formula_moiety 'C31 H39 Cl1 O3'
_chemical_formula_sum 'C31 H39 Cl O3'
_chemical_formula_weight 495.10
_chemical_melting_point ?
_space_group_IT_number 19
_symmetry_cell_setting orthorhombic
_symmetry_space_group_name_Hall 'P 2ac 2ab'
_symmetry_space_group_name_H-M 'P 21 21 21'
_atom_sites_solution_hydrogens difmap
_atom_sites_solution_primary other
_audit_creation_date 2012-09-26
_audit_creation_method CRYSTALS_ver_14.52
_cell_angle_alpha 90
_cell_angle_beta 90
_cell_angle_gamma 90
_cell_formula_units_Z 4
_cell_length_a 10.5479(1)
_cell_length_b 12.7584(1)
_cell_length_c 19.3047(2)
_cell_measurement_reflns_used 34472
_cell_measurement_temperature 150
_cell_measurement_theta_max 76
_cell_measurement_theta_min 3
_cell_volume 2597.92(4)
_computing_cell_refinement 'CrysAlis, (Oxford Diffraction, 2002)'
_computing_data_collection 'SuperNova, (Oxford Diffraction, 2010)'
_computing_data_reduction 'CrysAlis, (Oxford Diffraction, 2002)'
_computing_molecular_graphics 'CAMERON (Watkin et al., 1996)'
_computing_publication_material 'CRYSTALS (Betteridge et al., 2003)'
_computing_structure_refinement 'CRYSTALS (Betteridge et al., 2003)'
_computing_structure_solution 'Superflip (Palatinus & Chapuis, 2007)'
_diffrn_ambient_temperature 150
_diffrn_measured_fraction_theta_full 0.997
_diffrn_measured_fraction_theta_max 0.994
_diffrn_measurement_device Area
_diffrn_measurement_device_type 'Oxford Diffraction SuperNova'
_diffrn_measurement_method \w
_diffrn_radiation_monochromator graphite
_diffrn_radiation_type 'Cu K\a'
_diffrn_radiation_wavelength 1.54180
_diffrn_reflns_av_R_equivalents 0.028
_diffrn_reflns_limit_h_max 13
_diffrn_reflns_limit_h_min -13
_diffrn_reflns_limit_k_max 16
_diffrn_reflns_limit_k_min -16
_diffrn_reflns_limit_l_max 23
_diffrn_reflns_limit_l_min -20
_diffrn_reflns_number 58125
_diffrn_reflns_theta_full 75.061
_diffrn_reflns_theta_max 76.592
_diffrn_reflns_theta_min 4.153
_diffrn_standards_number 0
_exptl_absorpt_coefficient_mu 1.534
_exptl_absorpt_correction_T_max 0.91
_exptl_absorpt_correction_T_min 0.75
_exptl_absorpt_correction_type multi-scan
_exptl_absorpt_process_details 'CrysAlis, (Oxford Diffraction, 2002)'
_exptl_crystal_colour clear_pale_colourless
_exptl_crystal_density_diffrn 1.266
_exptl_crystal_density_meas ?
_exptl_crystal_density_method 'not measured'
_exptl_crystal_description block
_exptl_crystal_F_000 1064
_exptl_crystal_size_max 0.160
_exptl_crystal_size_mid 0.060
_exptl_crystal_size_min 0.060
_refine_diff_density_max 0.27
_refine_diff_density_min -0.34
_refine_ls_abs_structure_details 'Flack (1983), 2356 Friedel-pairs'
_refine_ls_abs_structure_Flack -0.011(11)
_refine_ls_extinction_method None
_refine_ls_goodness_of_fit_ref 0.9999
_refine_ls_hydrogen_treatment constr
_refine_ls_matrix_type full
_refine_ls_number_parameters 317
_refine_ls_number_reflns 5398
_refine_ls_number_restraints 0
_refine_ls_R_factor_all 0.0278
_refine_ls_R_factor_gt 0.0274
_refine_ls_shift/su_max 0.0006434
_refine_ls_shift/su_mean 0.0000633
_refine_ls_structure_factor_coef Fsqd
_refine_ls_weighting_details
;
Method= Modified Sheldrick
w=1/[\s^2^(F^2^) + ( 0.05P)^2^ + 0.48P]
,where P=(max(Fo^2^,0) + 2Fc^2^)/3
;
_refine_ls_weighting_scheme calc
_refine_ls_wR_factor_all 0.0752
_refine_ls_wR_factor_gt 0.0748
_refine_ls_wR_factor_ref 0.0752
_reflns_limit_h_max 13
_reflns_limit_h_min -13
_reflns_limit_k_max 16
_reflns_limit_k_min 0
_reflns_limit_l_max 23
_reflns_limit_l_min 0
_reflns_number_gt 5316
_reflns_number_total 5419
_reflns_threshold_expression I>2.0\s(I)
_oxford_diffrn_Wilson_B_factor 2.74
_oxford_diffrn_Wilson_scale 0.05
_oxford_refine_ls_r_factor_ref 0.0278
_oxford_refine_ls_scale 5.08(6)
_oxford_reflns_number_all 5398
_oxford_reflns_threshold_expression_ref I>-3.0\s(I)
_oxford_structure_analysis_title 6455
_cod_data_source_file c2cc37155c.txt
_cod_data_source_block 9
_cod_depositor_comments
;
The following automatic conversions were performed:

'_chemical_melting_point' value 'not measured' was changed to '?' -
the value is undefined or not given.

'_atom_sites_solution_primary'
value 'Other' changed to 'other' according to the built-in table from
CIF Core dictionary named 'cif_core.dic' version 2.4.1 from
2010-06-29.

Automatic conversion script
Id: cif_fix_values 1891 2012-01-12 08:04:46Z andrius 

The following automatic conversions were performed:

'_exptl_crystal_density_meas' value 'not measured' was changed to '?'
- the value is perceived as not measured.

Automatic conversion script
Id: cif_fix_values 3008 2015-01-20 13:52:24Z robertas 
;
_cod_original_sg_symbol_H-M 'P 21 21 21 '
_cod_original_formula_sum 'C31 H39 Cl1 O3'
_cod_database_code 7109229

loop_
_symmetry_equiv_pos_as_xyz
x,y,z
-x+1/2,-y,z+1/2
x+1/2,-y+1/2,-z
-x,y+1/2,-z+1/2

loop_
_atom_site_label
_atom_site_type_symbol
_atom_site_fract_x
_atom_site_fract_y
_atom_site_fract_z
_atom_site_U_iso_or_equiv
_atom_site_occupancy
_atom_site_adp_type
_atom_site_refinement_flags_posn
Cl1 Cl 0.31713(5) 0.13379(3) 0.34159(3) 0.0685 1.0000 Uani .
O1 O 0.70492(9) 1.03865(8) 0.30015(5) 0.0365 1.0000 Uani .
O2 O 0.53367(10) 0.65648(7) 0.79770(5) 0.0357 1.0000 Uani .
O3 O 0.60544(15) 0.71426(10) 0.89874(6) 0.0618 1.0000 Uani .
C1 C 0.66835(11) 1.01221(9) 0.48515(6) 0.0266 1.0000 Uani .
C2 C 0.66549(13) 1.07826(10) 0.41923(6) 0.0300 1.0000 Uani .
C3 C 0.65975(11) 1.01065(10) 0.35555(6) 0.0274 1.0000 Uani .
C4 C 0.59263(11) 0.91029(10) 0.36217(6) 0.0266 1.0000 Uani .
C5 C 0.54228(10) 0.87566(9) 0.42180(6) 0.0223 1.0000 Uani .
C6 C 0.46027(11) 0.77904(9) 0.42329(6) 0.0242 1.0000 Uani .
C7 C 0.50410(10) 0.69943(9) 0.47753(6) 0.0212 1.0000 Uani .
C8 C 0.50570(10) 0.75399(9) 0.54887(6) 0.0199 1.0000 Uani .
C9 C 0.58975(10) 0.85346(8) 0.54924(6) 0.0197 1.0000 Uani .
C10 C 0.55860(10) 0.93328(9) 0.49022(6) 0.0214 1.0000 Uani .
C11 C 0.58940(12) 0.90628(9) 0.62102(6) 0.0255 1.0000 Uani .
C12 C 0.62652(11) 0.83121(9) 0.67954(6) 0.0243 1.0000 Uani .
C13 C 0.54047(11) 0.73482(9) 0.67988(6) 0.0223 1.0000 Uani .
C14 C 0.54798(10) 0.68219(8) 0.60803(6) 0.0205 1.0000 Uani .
C15 C 0.47849(12) 0.57776(9) 0.61845(6) 0.0285 1.0000 Uani .
C16 C 0.51113(13) 0.54643(10) 0.69399(7) 0.0316 1.0000 Uani .
C17 C 0.57994(12) 0.64102(9) 0.72650(6) 0.0261 1.0000 Uani .
C18 C 0.40410(12) 0.76662(11) 0.69924(7) 0.0308 1.0000 Uani .
C19 C 0.43332(11) 0.99237(10) 0.50470(7) 0.0293 1.0000 Uani .
C20 C 0.72306(13) 0.62615(10) 0.73750(7) 0.0312 1.0000 Uani .
C21 C 0.75163(15) 0.69100(11) 0.80193(7) 0.0386 1.0000 Uani .
C22 C 0.62737(17) 0.69016(10) 0.83968(7) 0.0408 1.0000 Uani .
C23 C 0.63142(11) 0.64984(9) 0.45766(6) 0.0241 1.0000 Uani .
C24 C 0.62821(11) 0.58298(10) 0.39145(6) 0.0268 1.0000 Uani .
C25 C 0.53435(11) 0.49366(9) 0.39397(6) 0.0251 1.0000 Uani .
C26 C 0.54044(13) 0.41782(10) 0.44570(6) 0.0292 1.0000 Uani .
C27 C 0.45460(14) 0.33543(10) 0.44776(7) 0.0327 1.0000 Uani .
C28 C 0.36132(13) 0.32690(10) 0.39703(8) 0.0345 1.0000 Uani .
C29 C 0.35543(13) 0.40153(11) 0.34490(7) 0.0343 1.0000 Uani .
C30 C 0.44029(12) 0.48421(10) 0.34365(7) 0.0289 1.0000 Uani .
C31 C 0.26854(17) 0.23814(13) 0.39862(12) 0.0548 1.0000 Uani .
H11 H 0.7488 0.9724 0.4859 0.0300 1.0000 Uiso R
H12 H 0.6648 1.0590 0.5269 0.0319 1.0000 Uiso R
H21 H 0.5895 1.1221 0.4170 0.0368 1.0000 Uiso R
H22 H 0.7390 1.1223 0.4163 0.0342 1.0000 Uiso R
H41 H 0.5820 0.8729 0.3216 0.0331 1.0000 Uiso R
H61 H 0.4595 0.7480 0.3767 0.0289 1.0000 Uiso R
H62 H 0.3729 0.8000 0.4344 0.0289 1.0000 Uiso R
H71 H 0.4425 0.6421 0.4794 0.0248 1.0000 Uiso R
H81 H 0.4170 0.7762 0.5588 0.0234 1.0000 Uiso R
H91 H 0.6767 0.8302 0.5398 0.0237 1.0000 Uiso R
H111 H 0.5051 0.9321 0.6303 0.0305 1.0000 Uiso R
H112 H 0.6485 0.9648 0.6218 0.0314 1.0000 Uiso R
H121 H 0.7153 0.8094 0.6731 0.0276 1.0000 Uiso R
H122 H 0.6204 0.8682 0.7234 0.0282 1.0000 Uiso R
H141 H 0.6370 0.6680 0.5996 0.0242 1.0000 Uiso R
H151 H 0.5095 0.5270 0.5861 0.0338 1.0000 Uiso R
H152 H 0.3854 0.5891 0.6115 0.0350 1.0000 Uiso R
H161 H 0.4363 0.5307 0.7193 0.0369 1.0000 Uiso R
H162 H 0.5639 0.4838 0.6951 0.0374 1.0000 Uiso R
H181 H 0.3484 0.7063 0.7028 0.0467 1.0000 Uiso R
H182 H 0.3652 0.8171 0.6652 0.0450 1.0000 Uiso R
H183 H 0.4039 0.7992 0.7451 0.0445 1.0000 Uiso R
H191 H 0.3647 0.9448 0.5180 0.0437 1.0000 Uiso R
H192 H 0.4062 1.0298 0.4622 0.0438 1.0000 Uiso R
H193 H 0.4443 1.0414 0.5427 0.0433 1.0000 Uiso R
H201 H 0.7385 0.5520 0.7465 0.0384 1.0000 Uiso R
H202 H 0.7723 0.6476 0.6977 0.0371 1.0000 Uiso R
H211 H 0.8176 0.6617 0.8299 0.0458 1.0000 Uiso R
H212 H 0.7712 0.7649 0.7917 0.0447 1.0000 Uiso R
H231 H 0.6911 0.7047 0.4512 0.0307 1.0000 Uiso R
H232 H 0.6582 0.6033 0.4967 0.0292 1.0000 Uiso R
H241 H 0.6077 0.6245 0.3508 0.0315 1.0000 Uiso R
H242 H 0.7131 0.5514 0.3841 0.0329 1.0000 Uiso R
H261 H 0.6050 0.4221 0.4794 0.0323 1.0000 Uiso R
H271 H 0.4593 0.2836 0.4840 0.0395 1.0000 Uiso R
H291 H 0.2905 0.3943 0.3096 0.0401 1.0000 Uiso R
H301 H 0.4367 0.5350 0.3079 0.0349 1.0000 Uiso R
H311 H 0.1855 0.2602 0.3855 0.0653 1.0000 Uiso R
H312 H 0.2671 0.2079 0.4445 0.0649 1.0000 Uiso R

loop_
_atom_site_aniso_label
_atom_site_aniso_U_11
_atom_site_aniso_U_22
_atom_site_aniso_U_33
_atom_site_aniso_U_23
_atom_site_aniso_U_13
_atom_site_aniso_U_12
Cl1 0.0902(3) 0.02995(17) 0.0854(3) -0.01110(19) -0.0511(3) 0.00351(19)
O1 0.0416(5) 0.0423(5) 0.0255(4) 0.0067(4) 0.0030(4) -0.0094(4)
O2 0.0541(6) 0.0320(5) 0.0211(4) 0.0032(4) 0.0085(4) -0.0019(4)
O3 0.1151(11) 0.0465(6) 0.0238(5) -0.0031(5) 0.0088(6) -0.0185(7)
C1 0.0310(6) 0.0251(5) 0.0236(5) 0.0001(4) -0.0007(5) -0.0073(4)
C2 0.0364(6) 0.0257(6) 0.0280(6) 0.0035(5) 0.0011(5) -0.0063(5)
C3 0.0245(5) 0.0326(6) 0.0250(6) 0.0061(5) -0.0016(4) -0.0008(5)
C4 0.0282(5) 0.0298(6) 0.0218(5) -0.0013(4) -0.0022(4) -0.0012(5)
C5 0.0198(5) 0.0234(5) 0.0235(5) 0.0006(4) -0.0034(4) 0.0014(4)
C6 0.0220(5) 0.0276(6) 0.0232(5) -0.0011(4) -0.0035(4) -0.0027(4)
C7 0.0191(5) 0.0217(5) 0.0228(5) -0.0022(4) -0.0002(4) -0.0037(4)
C8 0.0177(5) 0.0209(5) 0.0209(5) -0.0011(4) 0.0003(4) -0.0010(4)
C9 0.0193(5) 0.0189(5) 0.0210(5) -0.0007(4) -0.0010(4) -0.0001(4)
C10 0.0212(5) 0.0213(5) 0.0215(5) 0.0005(4) 0.0007(4) -0.0005(4)
C11 0.0348(6) 0.0199(5) 0.0218(5) -0.0013(4) -0.0027(4) -0.0010(5)
C12 0.0301(6) 0.0218(5) 0.0208(5) -0.0023(4) -0.0020(4) -0.0004(4)
C13 0.0244(5) 0.0215(5) 0.0208(5) -0.0008(4) 0.0027(4) 0.0014(4)
C14 0.0214(5) 0.0198(5) 0.0203(5) -0.0010(4) 0.0013(4) -0.0011(4)
C15 0.0362(6) 0.0234(6) 0.0260(6) -0.0009(5) 0.0021(5) -0.0058(5)
C16 0.0419(7) 0.0232(6) 0.0297(6) 0.0026(5) -0.0001(5) -0.0052(5)
C17 0.0352(6) 0.0233(5) 0.0196(5) 0.0012(4) 0.0038(4) 0.0009(5)
C18 0.0284(6) 0.0348(6) 0.0291(6) -0.0023(5) 0.0085(5) 0.0047(5)
C19 0.0279(6) 0.0299(6) 0.0302(6) 0.0033(5) 0.0022(5) 0.0071(5)
C20 0.0391(7) 0.0264(6) 0.0282(6) 0.0003(5) -0.0071(5) 0.0069(5)
C21 0.0556(8) 0.0305(7) 0.0296(7) 0.0022(5) -0.0166(6) 0.0018(6)
C22 0.0762(10) 0.0240(6) 0.0222(6) 0.0042(5) -0.0019(6) -0.0039(6)
C23 0.0214(5) 0.0262(6) 0.0248(5) -0.0043(4) 0.0002(4) -0.0010(4)
C24 0.0276(5) 0.0296(6) 0.0233(5) -0.0038(5) 0.0031(4) -0.0012(5)
C25 0.0275(5) 0.0251(5) 0.0226(5) -0.0067(4) 0.0018(4) 0.0023(5)
C26 0.0344(6) 0.0294(6) 0.0238(5) -0.0042(5) -0.0019(5) 0.0027(5)
C27 0.0422(7) 0.0259(6) 0.0301(6) -0.0008(5) 0.0033(5) 0.0031(5)
C28 0.0352(6) 0.0256(6) 0.0427(7) -0.0083(5) 0.0004(6) 0.0009(5)
C29 0.0336(6) 0.0330(6) 0.0364(7) -0.0084(5) -0.0065(5) 0.0027(5)
C30 0.0331(6) 0.0281(6) 0.0256(6) -0.0041(5) -0.0037(5) 0.0040(5)
C31 0.0490(9) 0.0349(7) 0.0805(12) -0.0036(8) -0.0048(9) -0.0095(7)

loop_
_atom_type_symbol
_atom_type_scat_dispersion_real
_atom_type_scat_dispersion_imag
_atom_type_scat_Cromer_Mann_a1
_atom_type_scat_Cromer_Mann_b1
_atom_type_scat_Cromer_Mann_a2
_atom_type_scat_Cromer_Mann_b2
_atom_type_scat_Cromer_Mann_a3
_atom_type_scat_Cromer_Mann_b3
_atom_type_scat_Cromer_Mann_a4
_atom_type_scat_Cromer_Mann_b4
_atom_type_scat_Cromer_Mann_c
_atom_type_scat_source
C 0.0181 0.0091 2.3100 20.8439 1.0200 10.2075 1.5886 0.5687 0.8650 51.6512 0.2156 'International Tables Vol C 4.2.6.8 and 6.1.1.4'
H 0.0000 0.0000 0.4930 10.5109 0.3229 26.1257 0.1402 3.1424 0.0408 57.7998 0.0030 'International Tables Vol C 4.2.6.8 and 6.1.1.4'
S 0.3331 0.5567 6.9053 1.4679 5.2034 22.2151 1.4379 0.2536 1.5863 56.1720 0.8669 'International Tables Vol C 4.2.6.8 and 6.1.1.4'
O 0.0492 0.0322 3.0485 13.2771 2.2868 5.7011 1.5463 0.3239 0.8670 32.9089 0.2508 'International Tables Vol C 4.2.6.8 and 6.1.1.4'
Cl 0.3639 0.7018 11.4604 0.0104 7.1964 1.1662 6.2556 18.5194 1.6455 47.7784 -9.5574 'International Tables Vol C 4.2.6.8 and 6.1.1.4'

loop_
_geom_angle_atom_site_label_1
_geom_angle_atom_site_label_2
_geom_angle_atom_site_label_3
_geom_angle
_geom_angle_publ_flag
C17 O2 C22 111.15(11) yes
C2 C1 C10 113.56(10) yes
C2 C1 H11 108.2 no
C10 C1 H11 107.9 no
C2 C1 H12 109.9 no
C10 C1 H12 108.1 no
H11 C1 H12 109.0 no
C1 C2 C3 111.46(10) yes
C1 C2 H21 111.7 no
C3 C2 H21 105.0 no
C1 C2 H22 110.9 no
C3 C2 H22 108.7 no
H21 C2 H22 108.9 no
C2 C3 O1 122.10(11) yes
C2 C3 C4 116.66(10) yes
O1 C3 C4 121.20(12) yes
C3 C4 C5 123.52(11) yes
C3 C4 H41 115.8 no
C5 C4 H41 120.5 no
C4 C5 C6 120.86(10) yes
C4 C5 C10 122.73(10) yes
C6 C5 C10 116.35(9) yes
C5 C6 C7 112.50(9) yes
C5 C6 H61 108.5 no
C7 C6 H61 111.2 no
C5 C6 H62 108.7 no
C7 C6 H62 108.3 no
H61 C6 H62 107.5 no
C6 C7 C8 108.34(9) yes
C6 C7 C23 111.55(9) yes
C8 C7 C23 113.57(9) yes
C6 C7 H71 108.7 no
C8 C7 H71 108.1 no
C23 C7 H71 106.4 no
C7 C8 C9 112.34(9) yes
C7 C8 C14 113.52(9) yes
C9 C8 C14 108.69(8) yes
C7 C8 H81 106.8 no
C9 C8 H81 107.7 no
C14 C8 H81 107.5 no
C8 C9 C10 114.23(9) yes
C8 C9 C11 111.18(9) yes
C10 C9 C11 111.72(9) yes
C8 C9 H91 106.7 no
C10 C9 H91 104.9 no
C11 C9 H91 107.6 no
C1 C10 C5 110.26(9) yes
C1 C10 C9 108.36(9) yes
C5 C10 C9 109.99(9) yes
C1 C10 C19 109.60(9) yes
C5 C10 C19 107.20(9) yes
C9 C10 C19 111.43(9) yes
C9 C11 C12 112.90(9) yes
C9 C11 H111 108.6 no
C12 C11 H111 108.2 no
C9 C11 H112 110.4 no
C12 C11 H112 107.7 no
H111 C11 H112 109.0 no
C11 C12 C13 110.75(9) yes
C11 C12 H121 109.1 no
C13 C12 H121 109.7 no
C11 C12 H122 108.7 no
C13 C12 H122 110.4 no
H121 C12 H122 108.1 no
C12 C13 C14 108.41(9) yes
C12 C13 C17 117.57(10) yes
C14 C13 C17 99.89(9) yes
C12 C13 C18 110.09(9) yes
C14 C13 C18 112.38(10) yes
C17 C13 C18 108.20(10) yes
C13 C14 C8 113.29(9) yes
C13 C14 C15 103.63(9) yes
C8 C14 C15 118.59(9) yes
C13 C14 H141 106.4 no
C8 C14 H141 105.6 no
C15 C14 H141 108.8 no
C14 C15 C16 103.95(9) yes
C14 C15 H151 109.8 no
C16 C15 H151 111.3 no
C14 C15 H152 109.0 no
C16 C15 H152 112.4 no
H151 C15 H152 110.2 no
C15 C16 C17 106.59(10) yes
C15 C16 H161 110.7 no
C17 C16 H161 110.3 no
C15 C16 H162 111.1 no
C17 C16 H162 111.3 no
H161 C16 H162 106.9 no
C16 C17 C13 103.94(9) yes
C16 C17 O2 109.21(10) yes
C13 C17 O2 110.41(9) yes
C16 C17 C20 114.97(11) yes
C13 C17 C20 115.99(10) yes
O2 C17 C20 102.32(10) yes
C13 C18 H181 111.9 no
C13 C18 H182 113.0 no
H181 C18 H182 107.8 no
C13 C18 H183 109.5 no
H181 C18 H183 105.8 no
H182 C18 H183 108.5 no
C10 C19 H191 112.1 no
C10 C19 H192 109.4 no
H191 C19 H192 107.6 no
C10 C19 H193 110.4 no
H191 C19 H193 106.9 no
H192 C19 H193 110.5 no
C17 C20 C21 103.89(11) yes
C17 C20 H201 108.0 no
C21 C20 H201 110.4 no
C17 C20 H202 112.6 no
C21 C20 H202 112.8 no
H201 C20 H202 109.0 no
C20 C21 C22 102.70(12) yes
C20 C21 H211 113.1 no
C22 C21 H211 111.0 no
C20 C21 H212 113.4 no
C22 C21 H212 106.7 no
H211 C21 H212 109.6 no
C21 C22 O2 110.54(11) yes
C21 C22 O3 128.79(16) yes
O2 C22 O3 120.66(16) yes
C7 C23 C24 114.69(9) yes
C7 C23 H231 108.0 no
C24 C23 H231 108.3 no
C7 C23 H232 107.7 no
C24 C23 H232 107.6 no
H231 C23 H232 110.5 no
C23 C24 C25 113.97(10) yes
C23 C24 H241 111.9 no
C25 C24 H241 107.0 no
C23 C24 H242 108.9 no
C25 C24 H242 106.8 no
H241 C24 H242 107.9 no
C24 C25 C26 121.16(11) yes
C24 C25 C30 120.62(11) yes
C26 C25 C30 118.21(11) yes
C25 C26 C27 121.13(12) yes
C25 C26 H261 119.2 no
C27 C26 H261 119.6 no
C26 C27 C28 120.00(12) yes
C26 C27 H271 120.4 no
C28 C27 H271 119.6 no
C27 C28 C29 119.23(13) yes
C27 C28 C31 120.44(14) yes
C29 C28 C31 120.33(14) yes
C28 C29 C30 120.47(12) yes
C28 C29 H291 118.4 no
C30 C29 H291 121.1 no
C25 C30 C29 120.95(12) yes
C25 C30 H301 118.5 no
C29 C30 H301 120.5 no
C28 C31 Cl1 111.12(13) yes
C28 C31 H311 111.8 no
Cl1 C31 H311 108.4 no
C28 C31 H312 109.3 no
Cl1 C31 H312 105.6 no
H311 C31 H312 110.3 no

loop_
_geom_bond_atom_site_label_1
_geom_bond_atom_site_label_2
_geom_bond_distance
_geom_bond_publ_flag
Cl1 C31 1.8020(19) yes
O1 C3 1.2243(15) yes
O2 C17 1.4719(14) yes
O2 C22 1.3483(19) yes
O3 C22 1.2034(18) yes
C1 C2 1.5265(16) yes
C1 C10 1.5375(15) yes
C1 H11 0.989 no
C1 H12 1.004 no
C2 C3 1.5029(17) yes
C2 H21 0.978 no
C2 H22 0.959 no
C3 C4 1.4686(17) yes
C4 C5 1.3425(16) yes
C4 H41 0.923 no
C5 C6 1.5062(15) yes
C5 C10 1.5214(15) yes
C6 C7 1.5304(16) yes
C6 H61 0.984 no
C6 H62 0.983 no
C7 C8 1.5432(15) yes
C7 C23 1.5333(15) yes
C7 H71 0.979 no
C8 C9 1.5480(14) yes
C8 C14 1.5304(15) yes
C8 H81 0.996 no
C9 C10 1.5630(15) yes
C9 C11 1.5408(15) yes
C9 H91 0.981 no
C10 C19 1.5468(15) yes
C11 C12 1.5321(16) yes
C11 H111 0.965 no
C11 H112 0.972 no
C12 C13 1.5285(16) yes
C12 H121 0.985 no
C12 H122 0.971 no
C13 C14 1.5430(15) yes
C13 C17 1.5542(16) yes
C13 C18 1.5407(16) yes
C14 C15 1.5339(15) yes
C14 H141 0.970 no
C15 C16 1.5509(17) yes
C15 H151 0.958 no
C15 H152 1.002 no
C16 C17 1.5417(17) yes
C16 H161 0.950 no
C16 H162 0.974 no
C17 C20 1.5363(18) yes
C18 H181 0.971 no
C18 H182 1.007 no
C18 H183 0.978 no
C19 H191 0.979 no
C19 H192 0.993 no
C19 H193 0.971 no
C20 C21 1.5240(18) yes
C20 H201 0.975 no
C20 H202 0.967 no
C21 C22 1.500(2) yes
C21 H211 0.957 no
C21 H212 0.985 no
C23 C24 1.5371(15) yes
C23 H231 0.949 no
C23 H232 1.001 no
C24 C25 1.5104(16) yes
C24 H241 0.971 no
C24 H242 0.992 no
C25 C26 1.3920(18) yes
C25 C30 1.3938(17) yes
C26 C27 1.3878(19) yes
C26 H261 0.943 no
C27 C28 1.393(2) yes
C27 H271 0.964 no
C28 C29 1.387(2) yes
C28 C31 1.497(2) yes
C29 C30 1.3836(19) yes
C29 H291 0.971 no
C30 H301 0.948 no
C31 H311 0.955 no
C31 H312 0.965 no

loop_
_geom_hbond_atom_site_label_D
_geom_hbond_atom_site_label_H
_geom_hbond_atom_site_label_A
_geom_hbond_site_symmetry_A
_geom_hbond_angle_DHA
_geom_hbond_distance_DH
_geom_hbond_distance_HA
_geom_hbond_distance_DA
_geom_hbond_publ_flag
C19 H193 O3 4_656 150.85(4) 0.971 2.533 3.4142(18) yes
C21 H212 O1 2_675 163.33(4) 0.985 2.525 3.4797(18) yes
C27 H271 O3 4_646 151.37(4) 0.964 2.524 3.4017(18) yes
C30 H301 O1 4_645 128.90(4) 0.948 2.565 3.2456(18) yes
